data_2000447
loop_
_publ_author_name
'Karolak-Wojciechowska, J.'
'Kwiatkowski, W.'
'Karczmarzyk, Z.'
'Zejc, A.'
'Obniska, J.'

_publ_section_title
;
 Structure and conformation of
 <i>N</i>-(4-methyl-2-pyridyl)-<i>p</i>-chlorophenylsuccinimide
;
_journal_issue 11
_journal_name_full 'Acta Crystallographica Section C'
_journal_page_first 1991
_journal_page_last 1994
_journal_paper_doi 10.1107/S0108270192002853
_journal_volume 48
_journal_year 1992
_chemical_formula_sum 'C16 H13 Cl N2 O2'
_chemical_formula_weight 300.74
_space_group_IT_number 2
_space_group_name_Hall '-P 1'
_space_group_name_H-M_alt 'P -1'
_symmetry_cell_setting triclinic
_symmetry_space_group_name_Hall '-P 1'
_symmetry_space_group_name_H-M 'P -1'
_cell_angle_alpha 78.48(2)
_cell_angle_beta 80.86(2)
_cell_angle_gamma 87.04(3)
_cell_formula_units_Z 4
_cell_length_a 10.330(2)
_cell_length_b 10.958(2)
_cell_length_c 13.251(3)
_cell_volume 1450.8(5)
_diffrn_radiation_type Cu
_diffrn_radiation_wavelength 1.54178
_exptl_absorpt_coefficient_mu 2.4
_exptl_crystal_density_diffrn 1.377
_exptl_crystal_F_000 624
_cod_data_source_file cr0364.cif
_cod_data_source_block cr0364a
_cod_original_formula_sum 'C16 H13 Cl1 N2 O2'
_cod_database_code 2000447

loop_
_space_group_symop_id
_space_group_symop_operation_xyz
1 x,y,z
2 -x,-y,-z

loop_
_atom_site_label
_atom_site_fract_x
_atom_site_fract_y
_atom_site_fract_z
_atom_site_U_iso_or_equiv
N11 -.7120(3) .5636(3) .0303(2) .0520(10)
C41 -.8025(3) .5121(3) -.0167(3) .0540(10)
C11 -.8017(4) .3716(3) .0252(3) .0570(10)
C21 -.6763(4) .3486(3) .0748(3) .0630(10)
C31 -.6358(3) .4731(3) .0848(3) .0540(10)
O11 -.5472(3) .4975(3) .1275(2) .0660(10)
O21 -.8688(3) .5696(3) -.0777(2) .0660(10)
C111 -.8171(4) .2957(3) -.0542(3) .0600(10)
C121 -.7200(4) .2913(4) -.1385(3) .0680(10)
C131 -.7375(5) .2200(4) -.2114(4) .0810(10)
C141 -.8484(6) .1508(5) -.1985(5) .0920(10)
C151 -.9426(6) .1543(5) -.1155(5) .097(2)
C161 -.9295(4) .2252(4) -.0418(4) .0770(10)
Cl11 -.6147(2) .2155(2) -.31610(10) .1190(10)
C51 -.6936(3) .6939(3) .0203(3) .0510(10)
C61 -.6994(4) .7434(4) .1088(3) .0650(10)
C71 -.6795(4) .8706(4) .0967(4) .0730(10)
C81 -.6575(5) .9383(4) -.0053(5) .0840(10)
C91 -.6535(5) .8801(4) -.0867(4) .0810(10)
N21 -.6708(4) .7572(3) -.0765(3) .0660(10)
C101 -.6838(6) .9308(6) .1895(5) .110(2)
N12 -.6530(3) .3723(3) .3591(2) .0600(10)
C42 -.5758(4) .2773(4) .3246(3) .0580(10)
C12 -.4335(4) .3114(3) .3116(3) .0580(10)
C22 -.4395(4) .4302(4) .3565(4) .0710(10)
C32 -.5825(4) .4685(4) .3745(4) .0700(10)
O12 -.6285(3) .5605(3) .4011(4) .1010(10)
O22 -.6183(3) .1841(3) .3057(2) .0710(10)
C112 -.3448(4) .2103(3) .3578(3) .0560(10)
C122 -.2189(4) .1981(3) .3051(3) .0580(10)
C132 -.1328(4) .1114(4) .3502(4) .0680(10)
C142 -.1689(5) .0338(4) .4462(4) .0810(10)
C152 -.2950(5) .0450(5) .4974(4) .0860(10)
C162 -.3828(5) .1348(4) .4538(3) .0750(10)
Cl12 .02740(10) .10120(10) .28720(10) .0830(10)
C52 -.7934(4) .3789(4) .3689(3) .0640(10)
C62 -.8637(4) .3287(4) .4649(4) .0780(10)
C72 -.9982(5) .3391(5) .4774(5) .0840(10)
C82 -1.0527(4) .4014(6) .3944(6) .099(2)
C92 -.9741(5) .4486(6) .2971(5) .102(2)
N22 -.8408(3) .4380(4) .2840(3) .0810(10)
C102 -1.0782(5) .2870(6) .5784(6) .116(2)
H11 -.8740(10) .3540(10) .0800(10) ?
H21A -.6100(10) .3120(10) .0300(10) ?
H21B -.6910(10) .2940(10) .1420(10) ?
H121 -.6410(10) .3380(10) -.1470(10) ?
H141 -.8580(10) .1010(10) -.2490(10) ?
H151 -1.0200(10) .1060(10) -.1060(10) ?
H161 -.9970(10) .2280(10) .0170(10) ?
H61 -.7170(10) .6910(10) .1770(10) ?
H81 -.6460(10) 1.0270(10) -.0170(10) ?
H91 -.6360(10) .9290(10) -.1560(10) ?
H10B -.7110(10) .8710(10) .2520(10) ?
H10C -.7480(10) .9980(10) .1860(10) ?
H10A -.6100(10) .9590(10) .1920(10) ?
H12 -.4020(10) .3340(10) .2380(10) ?
H22A -.3890(10) .4950(10) .3100(10) ?
H22B -.4060(10) .4120(10) .4220(10) ?
H122 -.1920(10) .2480(10) .2370(10) ?
H142 -.1080(10) -.0270(10) .4760(10) ?
H152 -.3230(10) -.0070(10) .5640(10) ?
H162 -.4700(10) .1430(10) .4900(10) ?
H62 -.8210(10) .2880(10) .5220(10) ?
H82 -1.1460(10) .4170(10) .4020(10) ?
H92 -1.0140(10) .4880(10) .2380(10) ?
H10E -1.0180(10) .2550(10) .6260(10) ?
H10F -1.1240(10) .2180(10) .5680(10) ?
H10D -1.1440(10) .3410(10) .6130(10) ?

loop_
_geom_bond_atom_site_label_1
_geom_bond_atom_site_label_2
_geom_bond_distance
N11 C41 1.400(5)
N11 C31 1.392(4)
N11 C51 1.427(5)
C41 C11 1.529(4)
C41 O21 1.203(5)
C11 C21 1.531(6)
C11 C111 1.497(6)
C21 C31 1.484(5)
C31 O11 1.216(5)
C111 C121 1.384(5)
C111 C161 1.398(6)
C121 C131 1.396(7)
C131 C141 1.376(8)
C131 Cl11 1.731(5)
C141 C151 1.353(8)
C151 C161 1.390(9)
C51 C61 1.379(6)
C51 N21 1.322(5)
C61 C71 1.393(6)
C71 C81 1.396(7)
C71 C101 1.501(9)
C81 C91 1.353(9)
C91 N21 1.345(6)
N12 C42 1.385(5)
N12 C32 1.377(6)
N12 C52 1.435(5)
C42 C12 1.510(6)
C42 O22 1.217(6)
C12 C22 1.530(6)
C12 C112 1.498(5)
C22 C32 1.510(6)
C32 O12 1.186(6)
C112 C122 1.388(5)
C112 C162 1.382(5)
C122 C132 1.380(6)
C132 C142 1.389(6)
C132 Cl12 1.740(4)
C142 C152 1.381(7)
C152 C162 1.404(7)
C52 C62 1.384(6)
C52 N22 1.333(5)
C62 C72 1.374(7)
C72 C82 1.360(9)
C72 C102 1.481(9)
C82 C92 1.426(8)
C92 N22 1.362(6)
